data_2235850
loop_
_publ_author_name
'Fun, Hoong-Kun'
'Chia, Tze Shyang'
'Bhat, Mashooq A.'
'Al-Omar, Mohamed A.'
'Abdel-Aziz, Hatem A.'

_publ_section_title
;
 (<i>E</i>)-2-(2,3-Dimethylanilino)-<i>N</i>'-(thiophen-2-ylmethylidene)benzohydrazide
;
_journal_coeditor_code HB6898
_journal_issue 8
_journal_name_full 'Acta Crystallographica Section E'
_journal_page_first o2524
_journal_page_last o2525
_journal_paper_doi 10.1107/S160053681203259X
_journal_volume 68
_journal_year 2012
_chemical_formula_iupac 'C20 H19 N3 O S'
_chemical_formula_moiety 'C20 H19 N3 O S'
_chemical_formula_sum 'C20 H19 N3 O S'
_chemical_formula_weight 349.44
_chemical_name_systematic
;
(<i>E</i>)-2-(2,3-Dimethylanilino)-<i>N</i>'-(thiophen-2-
ylmethylidene)benzohydrazide
;
_space_group_IT_number 14
_symmetry_cell_setting monoclinic
_symmetry_space_group_name_Hall '-P 2ybc'
_symmetry_space_group_name_H-M 'P 1 21/c 1'
_atom_sites_solution_hydrogens geom
_atom_sites_solution_primary direct
_atom_sites_solution_secondary difmap
_audit_creation_method SHELXL97
_cell_angle_alpha 90.00
_cell_angle_beta 105.344(2)
_cell_angle_gamma 90.00
_cell_formula_units_Z 4
_cell_length_a 14.0922(14)
_cell_length_b 15.9682(15)
_cell_length_c 8.1338(8)
_cell_measurement_reflns_used 1664
_cell_measurement_temperature 100.0(10)
_cell_measurement_theta_max 24.33
_cell_measurement_theta_min 2.89
_cell_volume 1765.1(3)
_computing_cell_refinement 'SAINT (Bruker, 2009)'
_computing_data_collection 'APEX2 (Bruker, 2009)'
_computing_data_reduction 'SAINT (Bruker, 2009)'
_computing_molecular_graphics 'SHELXTL (Sheldrick, 2008)'
_computing_publication_material
;
SHELXTL (Sheldrick, 2008) and PLATON (Spek, 2009)
;
_computing_structure_refinement 'SHELXTL (Sheldrick, 2008)'
_computing_structure_solution 'SHELXTL (Sheldrick, 2008)'
_diffrn_ambient_temperature 100
_diffrn_measured_fraction_theta_full 0.985
_diffrn_measured_fraction_theta_max 0.985
_diffrn_measurement_device_type 'Bruker APEX DUO CCD'
_diffrn_measurement_method '\f and \w'
_diffrn_radiation_monochromator graphite
_diffrn_radiation_source 'fine-focus sealed tube'
_diffrn_radiation_type MoK\a
_diffrn_radiation_wavelength 0.71073
_diffrn_reflns_av_R_equivalents 0.0672
_diffrn_reflns_av_sigmaI/netI 0.0820
_diffrn_reflns_limit_h_max 19
_diffrn_reflns_limit_h_min -18
_diffrn_reflns_limit_k_max 22
_diffrn_reflns_limit_k_min -18
_diffrn_reflns_limit_l_max 11
_diffrn_reflns_limit_l_min -11
_diffrn_reflns_number 14626
_diffrn_reflns_theta_full 30.01
_diffrn_reflns_theta_max 30.01
_diffrn_reflns_theta_min 1.50
_diffrn_standards_number 0
_exptl_absorpt_coefficient_mu 0.196
_exptl_absorpt_correction_T_max 0.9918
_exptl_absorpt_correction_T_min 0.9363
_exptl_absorpt_correction_type multi-scan
_exptl_absorpt_process_details '(SADABS; Bruker, 2009)'
_exptl_crystal_colour yellow
_exptl_crystal_density_diffrn 1.315
_exptl_crystal_density_method 'not measured'
_exptl_crystal_description needle
_exptl_crystal_F_000 736
_exptl_crystal_size_max 0.34
_exptl_crystal_size_mid 0.07
_exptl_crystal_size_min 0.04
_refine_diff_density_max 0.366
_refine_diff_density_min -0.354
_refine_ls_extinction_method none
_refine_ls_goodness_of_fit_ref 1.014
_refine_ls_hydrogen_treatment mixed
_refine_ls_matrix_type full
_refine_ls_number_parameters 236
_refine_ls_number_reflns 5082
_refine_ls_number_restraints 0
_refine_ls_restrained_S_all 1.014
_refine_ls_R_factor_all 0.0911
_refine_ls_R_factor_gt 0.0510
_refine_ls_shift/su_max 0.000
_refine_ls_shift/su_mean 0.000
_refine_ls_structure_factor_coef Fsqd
_refine_ls_weighting_details 'calc w = 1/[\s^2^(Fo^2^)+(0.0527P)^2^] where P=(Fo^2^+2Fc^2^)/3'
_refine_ls_weighting_scheme calc
_refine_ls_wR_factor_gt 0.1101
_refine_ls_wR_factor_ref 0.1280
_reflns_number_gt 3338
_reflns_number_total 5082
_reflns_threshold_expression I>2\s(I)
_cod_data_source_file hb6898.cif
_cod_data_source_block I
_cod_original_sg_symbol_H-M 'P 21/c'
_cod_database_code 2235850
_cod_database_fobs_code 2235850

loop_
_symmetry_equiv_pos_as_xyz
'x, y, z'
'-x, y+1/2, -z+1/2'
'-x, -y, -z'
'x, -y-1/2, z-1/2'

loop_
_atom_site_type_symbol
_atom_site_label
_atom_site_fract_x
_atom_site_fract_y
_atom_site_fract_z
_atom_site_U_iso_or_equiv
_atom_site_adp_type
_atom_site_calc_flag
_atom_site_refinement_flags
_atom_site_occupancy
_atom_site_symmetry_multiplicity
S S1 0.10235(4) 0.29345(3) 0.79119(6) 0.02004(13) Uani d . 1 1
O O1 0.44269(10) 0.16844(8) 0.95045(15) 0.0164(3) Uani d . 1 1
N N1 0.63024(13) 0.11358(11) 1.0630(2) 0.0221(4) Uani d . 1 1
N N2 0.38625(12) 0.23505(10) 1.1518(2) 0.0152(3) Uani d . 1 1
N N3 0.30320(11) 0.26223(9) 1.03158(19) 0.0152(3) Uani d . 1 1
C C1 0.72104(15) -0.01298(12) 1.0366(2) 0.0219(4) Uani d . 1 1
H H1A 0.6781 -0.0443 1.0854 0.026 Uiso calc R 1 1
C C2 0.79626(16) -0.05289(12) 0.9882(3) 0.0225(4) Uani d . 1 1
H H2A 0.8060 -0.1114 1.0056 0.027 Uiso calc R 1 1
C C3 0.85748(15) -0.00697(12) 0.9138(2) 0.0209(4) Uani d . 1 1
H H3A 0.9097 -0.0344 0.8817 0.025 Uiso calc R 1 1
C C4 0.84361(14) 0.07824(12) 0.8855(2) 0.0173(4) Uani d . 1 1
C C5 0.76785(14) 0.12003(11) 0.9365(2) 0.0164(4) Uani d . 1 1
C C6 0.70796(14) 0.07299(12) 1.0141(2) 0.0171(4) Uani d . 1 1
C C7 0.60869(14) 0.10490(11) 1.2183(2) 0.0170(4) Uani d . 1 1
C C8 0.67460(15) 0.06586(12) 1.3575(2) 0.0203(4) Uani d . 1 1
H H8A 0.7349 0.0443 1.3442 0.024 Uiso calc R 1 1
C C9 0.65339(16) 0.05829(12) 1.5130(3) 0.0239(4) Uani d . 1 1
H H9A 0.6989 0.0310 1.6044 0.029 Uiso calc R 1 1
C C10 0.56674(16) 0.08987(12) 1.5376(2) 0.0233(4) Uani d . 1 1
H H10A 0.5523 0.0841 1.6447 0.028 Uiso calc R 1 1
C C11 0.50153(15) 0.13000(11) 1.4038(2) 0.0188(4) Uani d . 1 1
H H11A 0.4420 0.1519 1.4203 0.023 Uiso calc R 1 1
C C12 0.52102(14) 0.13927(11) 1.2440(2) 0.0150(4) Uani d . 1 1
C C13 0.44837(13) 0.18131(11) 1.1041(2) 0.0142(4) Uani d . 1 1
C C14 0.25109(14) 0.31569(11) 1.0879(2) 0.0163(4) Uani d . 1 1
H H14A 0.2759 0.3391 1.1983 0.020 Uiso calc R 1 1
C C15 0.15535(14) 0.34032(11) 0.9847(2) 0.0156(4) Uani d . 1 1
C C16 0.09047(15) 0.39305(12) 1.0313(3) 0.0207(4) Uani d . 1 1
H H16A 0.1061 0.4246 1.1340 0.025 Uiso calc R 1 1
C C17 -0.00236(15) 0.39559(13) 0.9101(3) 0.0234(4) Uani d . 1 1
H H17A -0.0560 0.4289 0.9222 0.028 Uiso calc R 1 1
C C18 -0.00604(15) 0.34505(12) 0.7747(3) 0.0227(4) Uani d . 1 1
H H18A -0.0625 0.3390 0.6811 0.027 Uiso calc R 1 1
C C19 0.90953(17) 0.12491(14) 0.7978(3) 0.0294(5) Uani d . 1 1
H H19A 0.9586 0.0863 0.7748 0.044 Uiso calc R 1 1
H H19B 0.9430 0.1704 0.8716 0.044 Uiso calc R 1 1
H H19C 0.8698 0.1483 0.6901 0.044 Uiso calc R 1 1
C C20 0.75020(17) 0.21221(12) 0.9033(3) 0.0241(4) Uani d . 1 1
H H20A 0.7177 0.2355 0.9857 0.036 Uiso calc R 1 1
H H20B 0.7081 0.2205 0.7875 0.036 Uiso calc R 1 1
H H20C 0.8133 0.2407 0.9149 0.036 Uiso calc R 1 1
H H1N2 0.3987(16) 0.2551(13) 1.257(3) 0.024(6) Uiso d . 1 1
H H1N1 0.5850(19) 0.1361(15) 0.985(3) 0.035(7) Uiso d . 1 1

loop_
_atom_site_aniso_label
_atom_site_aniso_U_11
_atom_site_aniso_U_22
_atom_site_aniso_U_33
_atom_site_aniso_U_12
_atom_site_aniso_U_13
_atom_site_aniso_U_23
S1 0.0187(3) 0.0212(2) 0.0189(2) 0.0013(2) 0.00243(18) -0.00158(19)
O1 0.0181(7) 0.0193(6) 0.0122(6) 0.0016(5) 0.0045(5) -0.0001(5)
N1 0.0172(9) 0.0300(9) 0.0203(9) 0.0093(7) 0.0073(7) 0.0073(7)
N2 0.0136(8) 0.0194(8) 0.0116(7) 0.0030(6) 0.0013(6) -0.0016(6)
N3 0.0127(8) 0.0180(7) 0.0134(7) 0.0012(6) 0.0008(6) 0.0013(6)
C1 0.0206(10) 0.0214(10) 0.0231(10) -0.0019(8) 0.0047(8) 0.0026(8)
C2 0.0260(11) 0.0164(9) 0.0239(10) 0.0038(8) 0.0046(9) 0.0002(8)
C3 0.0191(10) 0.0230(10) 0.0201(10) 0.0064(8) 0.0044(8) -0.0023(8)
C4 0.0163(10) 0.0212(9) 0.0141(9) -0.0002(7) 0.0036(7) -0.0004(7)
C5 0.0172(10) 0.0169(9) 0.0128(9) 0.0003(7) -0.0001(7) -0.0004(7)
C6 0.0136(9) 0.0208(9) 0.0163(9) 0.0013(7) 0.0029(7) -0.0004(7)
C7 0.0164(9) 0.0165(9) 0.0174(9) 0.0001(7) 0.0036(7) -0.0006(7)
C8 0.0159(10) 0.0215(9) 0.0203(10) 0.0031(8) -0.0012(8) 0.0011(8)
C9 0.0267(11) 0.0222(10) 0.0171(10) 0.0029(9) -0.0042(8) 0.0003(8)
C10 0.0319(12) 0.0239(10) 0.0126(9) 0.0030(9) 0.0030(8) 0.0005(8)
C11 0.0201(10) 0.0188(9) 0.0174(9) 0.0025(8) 0.0050(8) -0.0007(7)
C12 0.0142(9) 0.0157(8) 0.0143(9) -0.0016(7) 0.0025(7) -0.0005(7)
C13 0.0127(9) 0.0142(8) 0.0160(9) -0.0022(7) 0.0042(7) -0.0002(7)
C14 0.0171(10) 0.0170(9) 0.0141(9) -0.0004(7) 0.0029(7) -0.0003(7)
C15 0.0151(9) 0.0169(9) 0.0155(9) 0.0003(7) 0.0053(7) 0.0029(7)
C16 0.0209(10) 0.0226(10) 0.0195(10) 0.0042(8) 0.0068(8) -0.0013(8)
C17 0.0177(10) 0.0257(10) 0.0280(11) 0.0076(8) 0.0083(8) 0.0073(9)
C18 0.0151(10) 0.0250(10) 0.0253(11) -0.0001(8) 0.0009(8) 0.0060(8)
C19 0.0262(12) 0.0360(12) 0.0306(12) 0.0019(10) 0.0156(10) 0.0064(9)
C20 0.0335(12) 0.0182(9) 0.0225(10) 0.0016(9) 0.0107(9) 0.0003(8)

loop_
_atom_type_symbol
_atom_type_description
_atom_type_scat_dispersion_real
_atom_type_scat_dispersion_imag
_atom_type_scat_source
C C 0.0033 0.0016 'International Tables Vol C Tables 4.2.6.8 and 6.1.1.4'
H H 0.0000 0.0000 'International Tables Vol C Tables 4.2.6.8 and 6.1.1.4'
N N 0.0061 0.0033 'International Tables Vol C Tables 4.2.6.8 and 6.1.1.4'
O O 0.0106 0.0060 'International Tables Vol C Tables 4.2.6.8 and 6.1.1.4'
S S 0.1246 0.1234 'International Tables Vol C Tables 4.2.6.8 and 6.1.1.4'

loop_
_geom_angle_atom_site_label_1
_geom_angle_atom_site_label_2
_geom_angle_atom_site_label_3
_geom_angle
C18 S1 C15 91.42(10)
C7 N1 C6 125.71(17)
C7 N1 H1N1 115.0(17)
C6 N1 H1N1 117.7(16)
C13 N2 N3 119.15(15)
C13 N2 H1N2 121.9(15)
N3 N2 H1N2 118.9(15)
C14 N3 N2 114.37(15)
C2 C1 C6 120.20(18)
C2 C1 H1A 119.9
C6 C1 H1A 119.9
C1 C2 C3 119.58(18)
C1 C2 H2A 120.2
C3 C2 H2A 120.2
C4 C3 C2 120.99(19)
C4 C3 H3A 119.5
C2 C3 H3A 119.5
C3 C4 C5 120.02(17)
C3 C4 C19 119.07(18)
C5 C4 C19 120.90(17)
C6 C5 C4 118.19(17)
C6 C5 C20 121.03(17)
C4 C5 C20 120.76(17)
C1 C6 C5 120.97(18)
C1 C6 N1 119.99(17)
C5 C6 N1 118.97(17)
N1 C7 C8 121.51(18)
N1 C7 C12 120.46(17)
C8 C7 C12 117.96(17)
C9 C8 C7 121.33(19)
C9 C8 H8A 119.3
C7 C8 H8A 119.3
C8 C9 C10 120.95(18)
C8 C9 H9A 119.5
C10 C9 H9A 119.5
C11 C10 C9 118.90(18)
C11 C10 H10A 120.5
C9 C10 H10A 120.5
C10 C11 C12 121.68(18)
C10 C11 H11A 119.2
C12 C11 H11A 119.2
C11 C12 C7 119.14(17)
C11 C12 C13 119.70(17)
C7 C12 C13 121.12(16)
O1 C13 N2 121.08(17)
O1 C13 C12 123.01(16)
N2 C13 C12 115.90(15)
N3 C14 C15 120.51(17)
N3 C14 H14A 119.7
C15 C14 H14A 119.7
C16 C15 C14 126.67(17)
C16 C15 S1 111.12(15)
C14 C15 S1 121.70(14)
C15 C16 C17 112.75(18)
C15 C16 H16A 123.6
C17 C16 H16A 123.6
C18 C17 C16 112.26(18)
C18 C17 H17A 123.9
C16 C17 H17A 123.9
C17 C18 S1 112.46(16)
C17 C18 H18A 123.8
S1 C18 H18A 123.8
C4 C19 H19A 109.5
C4 C19 H19B 109.5
H19A C19 H19B 109.5
C4 C19 H19C 109.5
H19A C19 H19C 109.5
H19B C19 H19C 109.5
C5 C20 H20A 109.5
C5 C20 H20B 109.5
H20A C20 H20B 109.5
C5 C20 H20C 109.5
H20A C20 H20C 109.5
H20B C20 H20C 109.5

loop_
_geom_bond_atom_site_label_1
_geom_bond_atom_site_label_2
_geom_bond_distance
S1 C18 1.709(2)
S1 C15 1.7243(19)
O1 C13 1.248(2)
N1 C7 1.382(2)
N1 C6 1.417(2)
N1 H1N1 0.85(3)
N2 C13 1.354(2)
N2 N3 1.382(2)
N2 H1N2 0.89(2)
N3 C14 1.287(2)
C1 C2 1.381(3)
C1 C6 1.391(3)
C1 H1A 0.9500
C2 C3 1.387(3)
C2 H2A 0.9500
C3 C4 1.385(3)
C3 H3A 0.9500
C4 C5 1.411(3)
C4 C19 1.510(3)
C5 C6 1.399(3)
C5 C20 1.505(3)
C7 C8 1.406(3)
C7 C12 1.417(3)
C8 C9 1.380(3)
C8 H8A 0.9500
C9 C10 1.384(3)
C9 H9A 0.9500
C10 C11 1.382(3)
C10 H10A 0.9500
C11 C12 1.406(3)
C11 H11A 0.9500
C12 C13 1.475(3)
C14 C15 1.442(3)
C14 H14A 0.9500
C15 C16 1.368(3)
C16 C17 1.415(3)
C16 H16A 0.9500
C17 C18 1.355(3)
C17 H17A 0.9500
C18 H18A 0.9500
C19 H19A 0.9800
C19 H19B 0.9800
C19 H19C 0.9800
C20 H20A 0.9800
C20 H20B 0.9800
C20 H20C 0.9800

loop_
_geom_hbond_atom_site_label_D
_geom_hbond_atom_site_label_H
_geom_hbond_atom_site_label_A
_geom_hbond_site_symmetry_A
_geom_hbond_distance_DH
_geom_hbond_distance_HA
_geom_hbond_distance_DA
_geom_hbond_angle_DHA
_geom_hbond_publ_flag
N2 H1N2 O1 4_566 0.89(2) 1.96(2) 2.808(2) 160(2) yes
N1 H1N1 O1 . 0.85(2) 2.02(3) 2.704(2) 137(2) yes
C1 H1A O1 3_657 0.95 2.5800 3.410(2) 146 yes
C3 H3A Cg1 2_646 0.95 2.98 3.732(2) 137 yes
C9 H9A Cg2 1_556 0.95 2.84 3.649(2) 144 yes

loop_
_geom_torsion_atom_site_label_1
_geom_torsion_atom_site_label_2
_geom_torsion_atom_site_label_3
_geom_torsion_atom_site_label_4
_geom_torsion
C13 N2 N3 C14 -177.33(16)
C6 C1 C2 C3 -1.3(3)
C1 C2 C3 C4 -0.7(3)
C2 C3 C4 C5 1.6(3)
C2 C3 C4 C19 -177.56(18)
C3 C4 C5 C6 -0.4(3)
C19 C4 C5 C6 178.70(18)
C3 C4 C5 C20 -178.59(18)
C19 C4 C5 C20 0.6(3)
C2 C1 C6 C5 2.5(3)
C2 C1 C6 N1 179.59(18)
C4 C5 C6 C1 -1.6(3)
C20 C5 C6 C1 176.56(18)
C4 C5 C6 N1 -178.73(17)
C20 C5 C6 N1 -0.6(3)
C7 N1 C6 C1 49.4(3)
C7 N1 C6 C5 -133.4(2)
C6 N1 C7 C8 12.2(3)
C6 N1 C7 C12 -171.05(18)
N1 C7 C8 C9 179.14(19)
C12 C7 C8 C9 2.4(3)
C7 C8 C9 C10 -0.8(3)
C8 C9 C10 C11 -0.5(3)
C9 C10 C11 C12 0.1(3)
C10 C11 C12 C7 1.5(3)
C10 C11 C12 C13 178.95(17)
N1 C7 C12 C11 -179.49(18)
C8 C7 C12 C11 -2.7(3)
N1 C7 C12 C13 3.1(3)
C8 C7 C12 C13 179.91(17)
N3 N2 C13 O1 13.8(3)
N3 N2 C13 C12 -165.63(15)
C11 C12 C13 O1 -155.40(18)
C7 C12 C13 O1 22.0(3)
C11 C12 C13 N2 24.0(2)
C7 C12 C13 N2 -158.62(17)
N2 N3 C14 C15 -170.89(16)
N3 C14 C15 C16 176.61(19)
N3 C14 C15 S1 5.5(3)
C18 S1 C15 C16 0.06(15)
C18 S1 C15 C14 172.39(16)
C14 C15 C16 C17 -171.90(18)
S1 C15 C16 C17 0.0(2)
C15 C16 C17 C18 0.0(3)
C16 C17 C18 S1 0.1(2)
C15 S1 C18 C17 -0.07(16)

loop_
_cod_related_entry_id
_cod_related_entry_database
_cod_related_entry_code
1 ChemSpider 30657969
